data_7247791
loop_
_publ_author_name
'Liu, Yumin'
'Gong, Junbo'
'Yan, Dongpeng'
'Wang, Jingkang'

_publ_section_title
;
 Insight into polymorphism in weakly polar systems using favorable
 connection motifs
;
_journal_issue 2
_journal_name_full CrystEngComm
_journal_page_first 153
_journal_page_last 159
_journal_paper_doi 10.1039/D3CE00856H
_journal_volume 26
_journal_year 2024
_chemical_formula_moiety 'C15 H12 O2'
_chemical_formula_sum 'C15 H12 O2'
_chemical_formula_weight 224.25
_space_group_crystal_system monoclinic
_space_group_IT_number 14
_space_group_name_Hall '-P 2ybc'
_space_group_name_H-M_alt 'P 1 21/c 1'
_atom_sites_solution_hydrogens geom
_atom_sites_solution_primary dual
_audit_creation_date 2020-07-26
_audit_creation_method
;
Olex2 1.2
(compiled 2018.05.29 svn.r3508 for OlexSys, GUI svn.r5506)
;
_audit_update_record
;
2023-07-31 deposited with the CCDC.	2023-11-21 downloaded from the CCDC.
;
_cell_angle_alpha 90
_cell_angle_beta 103.444(7)
_cell_angle_gamma 90
_cell_formula_units_Z 4
_cell_length_a 12.5547(8)
_cell_length_b 11.7675(6)
_cell_length_c 7.7848(6)
_cell_measurement_reflns_used 5397
_cell_measurement_temperature 113(2)
_cell_measurement_theta_max 32.6770
_cell_measurement_theta_min 3.1550
_cell_volume 1118.59(13)
_computing_cell_refinement 'CrysAlisPro 1.171.38.46 (Rigaku OD, 2015)'
_computing_data_collection CrystalClear(Rigaku,2008)
_computing_data_reduction 'CrysAlisPro 1.171.38.46 (Rigaku OD, 2015)'
_computing_molecular_graphics 'Olex2 (Dolomanov et al., 2009)'
_computing_publication_material 'Olex2 (Dolomanov et al., 2009)'
_computing_structure_refinement 'ShelXL (Sheldrick, 2015)'
_computing_structure_solution 'ShelXT (Sheldrick, 2015)'
_diffrn_ambient_temperature 113.15
_diffrn_detector 'CCD plate'
_diffrn_measured_fraction_theta_full 0.993
_diffrn_measured_fraction_theta_max 0.993
_diffrn_measurement_details
;
List of Runs (angles in degrees, time in seconds):

  # Type    Start    End  Width  t~exp~   \w     \q     \k     \f   Frames
#--------------------------------------------------------------------------
  1  \w   -115.00  65.00   1.00    3.00    --  -25.00  45.00   0.00  180
  2  \w   -115.00  65.00   1.00    3.00    --  -25.00  45.00  90.00  180
  3  \w   -115.00  65.00   1.00    3.00    --  -25.00  45.00 180.00  180
;
_diffrn_measurement_device 'abstract diffractometer'
_diffrn_measurement_device_type 'Rigaku Saturn 70 CCD'
_diffrn_measurement_method '\w scans'
_diffrn_orient_matrix_type 'CrysAlisPro convention (1999,Acta A55,543-557)'
_diffrn_orient_matrix_UB_11 -0.0519552000
_diffrn_orient_matrix_UB_12 0.0211416000
_diffrn_orient_matrix_UB_13 -0.0448905000
_diffrn_orient_matrix_UB_21 0.0018739000
_diffrn_orient_matrix_UB_22 0.0404928000
_diffrn_orient_matrix_UB_23 0.0681667000
_diffrn_orient_matrix_UB_31 0.0259505000
_diffrn_orient_matrix_UB_32 0.0393301000
_diffrn_orient_matrix_UB_33 -0.0459434000
_diffrn_radiation_monochromator confocal
_diffrn_radiation_probe x-ray
_diffrn_radiation_type MoK\a
_diffrn_radiation_wavelength 0.71073
_diffrn_reflns_av_R_equivalents 0.0502
_diffrn_reflns_av_unetI/netI 0.0346
_diffrn_reflns_Laue_measured_fraction_full 0.993
_diffrn_reflns_Laue_measured_fraction_max 0.993
_diffrn_reflns_limit_h_max 15
_diffrn_reflns_limit_h_min -15
_diffrn_reflns_limit_k_max 14
_diffrn_reflns_limit_k_min -14
_diffrn_reflns_limit_l_max 9
_diffrn_reflns_limit_l_min -9
_diffrn_reflns_number 11617
_diffrn_reflns_point_group_measured_fraction_full 0.993
_diffrn_reflns_point_group_measured_fraction_max 0.993
_diffrn_reflns_theta_full 25.242
_diffrn_reflns_theta_max 26.372
_diffrn_reflns_theta_min 3.199
_diffrn_source 'rotating anode'
_diffrn_source_type 'Enhance (Mo) X-ray Source'
_exptl_absorpt_coefficient_mu 0.088
_exptl_absorpt_correction_T_max 1.00000
_exptl_absorpt_correction_T_min 0.66598
_exptl_absorpt_correction_type multi-scan
_exptl_absorpt_process_details 'CrysAlisPro 1.171.38.46 (Rigaku Oxford Diffraction, 2015)'
_exptl_crystal_colour colourless
_exptl_crystal_colour_primary colourless
_exptl_crystal_density_diffrn 1.332
_exptl_crystal_description block
_exptl_crystal_F_000 472
_exptl_crystal_size_max 0.2
_exptl_crystal_size_mid 0.18
_exptl_crystal_size_min 0.16
_refine_diff_density_max 0.274
_refine_diff_density_min -0.192
_refine_diff_density_rms 0.039
_refine_ls_extinction_method none
_refine_ls_goodness_of_fit_ref 1.044
_refine_ls_hydrogen_treatment constr
_refine_ls_matrix_type full
_refine_ls_number_parameters 155
_refine_ls_number_reflns 2276
_refine_ls_number_restraints 0
_refine_ls_restrained_S_all 1.044
_refine_ls_R_factor_all 0.0607
_refine_ls_R_factor_gt 0.0474
_refine_ls_shift/su_max 0.000
_refine_ls_shift/su_mean 0.000
_refine_ls_structure_factor_coef Fsqd
_refine_ls_weighting_details 'w=1/[\s^2^(Fo^2^)+(0.0543P)^2^+0.4038P] where P=(Fo^2^+2Fc^2^)/3'
_refine_ls_weighting_scheme calc
_refine_ls_wR_factor_gt 0.1138
_refine_ls_wR_factor_ref 0.1232
_reflns_Friedel_coverage 0.000
_reflns_number_gt 1836
_reflns_number_total 2276
_reflns_threshold_expression 'I > 2\s(I)'
_cod_data_source_file d3ce00856h2.cif
_cod_data_source_block r20200716a
_cod_depositor_comments 'Adding full bibliography for 7247790--7247791.cif.'
_cod_database_code 7247791
_shelx_shelxl_version_number 2018/3
_chemical_oxdiff_formula 'C11 H10 N O'
_shelx_space_group_comment
;
The symmetry employed for this shelxl refinement is uniquely defined
by the following loop, which should always be used as a source of
symmetry information in preference to the above space-group names.
They are only intended as comments.
;
_shelx_estimated_absorpt_t_max 0.986
_shelx_estimated_absorpt_t_min 0.983
_reflns_odcompleteness_completeness 99.46
_reflns_odcompleteness_iscentric 1
_reflns_odcompleteness_theta 26.32
_olex2_refinement_description
;
1. Fixed Uiso
 At 1.2 times of:
  All C(H) groups
 At 1.5 times of:
  All O(H) groups
2.a Aromatic/amide H refined with riding coordinates:
 C1(H1A), C2(H2), C3(H3), C4(H4), C5(H5), C8(H8), C11(H11), C12(H12), C13(H13),
  C14(H14), C15(H15)
2.b Idealised tetrahedral OH refined as rotating group:
 O1(H1)
;
_olex2_submission_special_instructions 'No special instructions were received'
_oxdiff_exptl_absorpt_empirical_details
;
Empirical correction (ABSPACK) includes:
- Absorption correction using spherical harmonics
- Frame scaling
- Detector area scaling
;
_oxdiff_exptl_absorpt_empirical_full_max 1.680
_oxdiff_exptl_absorpt_empirical_full_min 0.694

loop_
_space_group_symop_operation_xyz
'x, y, z'
'-x, y+1/2, -z+1/2'
'-x, -y, -z'
'x, -y-1/2, z-1/2'

loop_
_atom_site_label
_atom_site_type_symbol
_atom_site_fract_x
_atom_site_fract_y
_atom_site_fract_z
_atom_site_U_iso_or_equiv
_atom_site_adp_type
_atom_site_occupancy
_atom_site_site_symmetry_order
_atom_site_calc_flag
_atom_site_refinement_flags_posn
_atom_site_refinement_flags_adp
_atom_site_refinement_flags_occupancy
_atom_site_disorder_assembly
_atom_site_disorder_group
O1 O 0.58570(9) 0.90420(9) 0.35967(17) 0.0347(3) Uani 1 1 d . . . . .
H1 H 0.645984 0.917282 0.334198 0.052 Uiso 1 1 calc GR . . . .
O2 O 0.76146(9) 0.86971(8) 0.28266(15) 0.0323(3) Uani 1 1 d . . . . .
C1 C 0.39384(13) 0.84078(13) 0.4376(2) 0.0293(4) Uani 1 1 d . . . . .
H1A H 0.412979 0.918880 0.437482 0.035 Uiso 1 1 calc R . . . .
C2 C 0.29531(13) 0.80928(14) 0.4752(2) 0.0332(4) Uani 1 1 d . . . . .
H2 H 0.247412 0.865716 0.501605 0.040 Uiso 1 1 calc R . . . .
C3 C 0.26669(13) 0.69571(14) 0.4743(2) 0.0325(4) Uani 1 1 d . . . . .
H3 H 0.199030 0.674154 0.499638 0.039 Uiso 1 1 calc R . . . .
C4 C 0.33666(13) 0.61367(13) 0.4366(2) 0.0320(4) Uani 1 1 d . . . . .
H4 H 0.317018 0.535684 0.436001 0.038 Uiso 1 1 calc R . . . .
C5 C 0.43516(13) 0.64478(13) 0.3996(2) 0.0287(4) Uani 1 1 d . . . . .
H5 H 0.482889 0.587979 0.373727 0.034 Uiso 1 1 calc R . . . .
C6 C 0.46484(12) 0.75869(12) 0.40005(19) 0.0239(3) Uani 1 1 d . . . . .
C7 C 0.56926(12) 0.79548(12) 0.35971(19) 0.0244(3) Uani 1 1 d . . . . .
C8 C 0.64736(12) 0.72063(12) 0.32439(19) 0.0243(3) Uani 1 1 d . . . . .
H8 H 0.634702 0.641053 0.324937 0.029 Uiso 1 1 calc R . . . .
C9 C 0.74430(12) 0.76177(12) 0.28811(19) 0.0246(3) Uani 1 1 d . . . . .
C10 C 0.83221(12) 0.68601(12) 0.25575(19) 0.0245(3) Uani 1 1 d . . . . .
C11 C 0.83265(14) 0.57008(14) 0.2876(3) 0.0395(4) Uani 1 1 d . . . . .
H11 H 0.773388 0.536206 0.325584 0.047 Uiso 1 1 calc R . . . .
C12 C 0.91887(15) 0.50361(15) 0.2642(3) 0.0454(5) Uani 1 1 d . . . . .
H12 H 0.918733 0.424383 0.287611 0.055 Uiso 1 1 calc R . . . .
C13 C 1.00527(13) 0.55099(14) 0.2073(2) 0.0343(4) Uani 1 1 d . . . . .
H13 H 1.064797 0.505057 0.192867 0.041 Uiso 1 1 calc R . . . .
C14 C 1.00398(13) 0.66585(14) 0.1717(2) 0.0340(4) Uani 1 1 d . . . . .
H14 H 1.062182 0.698996 0.129939 0.041 Uiso 1 1 calc R . . . .
C15 C 0.91846(13) 0.73303(13) 0.1966(2) 0.0301(4) Uani 1 1 d . . . . .
H15 H 0.918791 0.812204 0.172873 0.036 Uiso 1 1 calc R . . . .

loop_
_atom_site_aniso_label
_atom_site_aniso_U_11
_atom_site_aniso_U_22
_atom_site_aniso_U_33
_atom_site_aniso_U_23
_atom_site_aniso_U_13
_atom_site_aniso_U_12
O1 0.0340(7) 0.0179(6) 0.0565(8) -0.0020(5) 0.0189(6) -0.0014(4)
O2 0.0340(6) 0.0180(5) 0.0473(7) 0.0019(4) 0.0144(5) -0.0025(4)
C1 0.0300(8) 0.0246(8) 0.0330(8) -0.0036(6) 0.0067(6) 0.0019(6)
C2 0.0288(8) 0.0349(9) 0.0373(9) -0.0047(7) 0.0102(7) 0.0059(7)
C3 0.0268(8) 0.0399(9) 0.0322(9) -0.0016(7) 0.0094(7) -0.0027(7)
C4 0.0348(9) 0.0267(8) 0.0359(9) -0.0019(6) 0.0109(7) -0.0048(7)
C5 0.0302(8) 0.0226(8) 0.0348(9) -0.0008(6) 0.0105(7) 0.0002(6)
C6 0.0250(8) 0.0234(7) 0.0227(7) -0.0017(6) 0.0042(6) 0.0014(6)
C7 0.0290(8) 0.0192(7) 0.0241(8) -0.0001(5) 0.0042(6) -0.0015(6)
C8 0.0262(8) 0.0176(7) 0.0295(8) -0.0002(6) 0.0071(6) -0.0007(6)
C9 0.0278(8) 0.0200(7) 0.0256(8) 0.0013(6) 0.0051(6) -0.0002(6)
C10 0.0250(8) 0.0231(8) 0.0254(8) -0.0010(6) 0.0059(6) -0.0010(6)
C11 0.0345(9) 0.0258(8) 0.0648(12) 0.0086(8) 0.0251(9) 0.0026(7)
C12 0.0415(10) 0.0251(9) 0.0770(14) 0.0080(8) 0.0285(10) 0.0051(7)
C13 0.0270(8) 0.0331(9) 0.0443(10) -0.0019(7) 0.0116(7) 0.0043(7)
C14 0.0293(8) 0.0346(9) 0.0412(9) -0.0003(7) 0.0146(7) -0.0042(7)
C15 0.0307(8) 0.0234(8) 0.0372(9) 0.0005(6) 0.0099(7) -0.0039(6)

loop_
_atom_type_symbol
_atom_type_description
_atom_type_scat_dispersion_real
_atom_type_scat_dispersion_imag
_atom_type_scat_source
C C 0.0033 0.0016 'International Tables Vol C Tables 4.2.6.8 and 6.1.1.4'
H H 0.0000 0.0000 'International Tables Vol C Tables 4.2.6.8 and 6.1.1.4'
O O 0.0106 0.0060 'International Tables Vol C Tables 4.2.6.8 and 6.1.1.4'

loop_
_geom_angle_atom_site_label_1
_geom_angle_atom_site_label_2
_geom_angle_atom_site_label_3
_geom_angle
_geom_angle_site_symmetry_1
_geom_angle_site_symmetry_3
_geom_angle_publ_flag
C7 O1 H1 109.5 . . ?
C2 C1 H1A 119.8 . . ?
C2 C1 C6 120.37(15) . . ?
C6 C1 H1A 119.8 . . ?
C1 C2 H2 120.0 . . ?
C3 C2 C1 120.06(15) . . ?
C3 C2 H2 120.0 . . ?
C2 C3 H3 120.0 . . ?
C4 C3 C2 119.90(15) . . ?
C4 C3 H3 120.0 . . ?
C3 C4 H4 119.9 . . ?
C3 C4 C5 120.19(15) . . ?
C5 C4 H4 119.9 . . ?
C4 C5 H5 119.8 . . ?
C4 C5 C6 120.44(15) . . ?
C6 C5 H5 119.8 . . ?
C1 C6 C5 119.04(14) . . ?
C1 C6 C7 118.91(13) . . ?
C5 C6 C7 122.04(13) . . ?
O1 C7 C6 115.93(13) . . ?
O1 C7 C8 120.33(14) . . ?
C8 C7 C6 123.74(13) . . ?
C7 C8 H8 119.8 . . ?
C7 C8 C9 120.46(13) . . ?
C9 C8 H8 119.8 . . ?
O2 C9 C8 120.47(14) . . ?
O2 C9 C10 116.67(13) . . ?
C8 C9 C10 122.86(13) . . ?
C11 C10 C9 122.18(14) . . ?
C11 C10 C15 118.76(14) . . ?
C15 C10 C9 119.04(13) . . ?
C10 C11 H11 119.9 . . ?
C12 C11 C10 120.29(16) . . ?
C12 C11 H11 119.9 . . ?
C11 C12 H12 119.6 . . ?
C13 C12 C11 120.77(16) . . ?
C13 C12 H12 119.6 . . ?
C12 C13 H13 120.4 . . ?
C14 C13 C12 119.13(15) . . ?
C14 C13 H13 120.4 . . ?
C13 C14 H14 119.8 . . ?
C13 C14 C15 120.36(15) . . ?
C15 C14 H14 119.8 . . ?
C10 C15 H15 119.7 . . ?
C14 C15 C10 120.67(14) . . ?
C14 C15 H15 119.7 . . ?

loop_
_geom_bond_atom_site_label_1
_geom_bond_atom_site_label_2
_geom_bond_distance
_geom_bond_site_symmetry_2
_geom_bond_publ_flag
O1 H1 0.8400 . ?
O1 C7 1.2959(17) . ?
O2 C9 1.2907(17) . ?
C1 H1A 0.9500 . ?
C1 C2 1.386(2) . ?
C1 C6 1.391(2) . ?
C2 H2 0.9500 . ?
C2 C3 1.383(2) . ?
C3 H3 0.9500 . ?
C3 C4 1.382(2) . ?
C4 H4 0.9500 . ?
C4 C5 1.383(2) . ?
C5 H5 0.9500 . ?
C5 C6 1.391(2) . ?
C6 C7 1.482(2) . ?
C7 C8 1.392(2) . ?
C8 H8 0.9500 . ?
C8 C9 1.398(2) . ?
C9 C10 1.485(2) . ?
C10 C11 1.386(2) . ?
C10 C15 1.387(2) . ?
C11 H11 0.9500 . ?
C11 C12 1.381(2) . ?
C12 H12 0.9500 . ?
C12 C13 1.381(2) . ?
C13 H13 0.9500 . ?
C13 C14 1.379(2) . ?
C14 H14 0.9500 . ?
C14 C15 1.383(2) . ?
C15 H15 0.9500 . ?

loop_
_geom_torsion_atom_site_label_1
_geom_torsion_atom_site_label_2
_geom_torsion_atom_site_label_3
_geom_torsion_atom_site_label_4
_geom_torsion
_geom_torsion_site_symmetry_1
_geom_torsion_site_symmetry_2
_geom_torsion_site_symmetry_3
_geom_torsion_site_symmetry_4
_geom_torsion_publ_flag
O1 C7 C8 C9 -0.1(2) . . . . ?
O2 C9 C10 C11 168.64(15) . . . . ?
O2 C9 C10 C15 -9.5(2) . . . . ?
C1 C2 C3 C4 0.2(2) . . . . ?
C1 C6 C7 O1 -1.2(2) . . . . ?
C1 C6 C7 C8 178.45(14) . . . . ?
C2 C1 C6 C5 0.4(2) . . . . ?
C2 C1 C6 C7 179.75(14) . . . . ?
C2 C3 C4 C5 0.0(2) . . . . ?
C3 C4 C5 C6 0.0(2) . . . . ?
C4 C5 C6 C1 -0.2(2) . . . . ?
C4 C5 C6 C7 -179.50(14) . . . . ?
C5 C6 C7 O1 178.12(14) . . . . ?
C5 C6 C7 C8 -2.3(2) . . . . ?
C6 C1 C2 C3 -0.5(2) . . . . ?
C6 C7 C8 C9 -179.73(13) . . . . ?
C7 C8 C9 O2 -1.7(2) . . . . ?
C7 C8 C9 C10 177.78(13) . . . . ?
C8 C9 C10 C11 -10.9(2) . . . . ?
C8 C9 C10 C15 171.05(14) . . . . ?
C9 C10 C11 C12 -176.69(17) . . . . ?
C9 C10 C15 C14 177.41(14) . . . . ?
C10 C11 C12 C13 -0.7(3) . . . . ?
C11 C10 C15 C14 -0.8(2) . . . . ?
C11 C12 C13 C14 -0.8(3) . . . . ?
C12 C13 C14 C15 1.4(3) . . . . ?
C13 C14 C15 C10 -0.7(2) . . . . ?
C15 C10 C11 C12 1.4(3) . . . . ?
